data_7114986
loop_
_publ_author_name
'Brandys, Marie-Claude'
'Puddephatt, Richard J.'

_publ_section_title
;
 Polymers and rings in gold(i) diphosphine complexes: linking gold rings
 through aurophilic interactions
;
_journal_issue 14
_journal_name_full 'Chemical Communications'
_journal_page_first 1280
_journal_paper_doi 10.1039/b103020p
_journal_year 2001
_chemical_formula_sum 'C27 H22 Au2 N2 P2'
_chemical_formula_weight 830.34
_chemical_name_common complex3a
_chemical_name_systematic
; 
? 
;
_space_group_IT_number 15
_symmetry_space_group_name_Hall '-C 2yc'
_symmetry_space_group_name_H-M 'C 1 2/c 1'
_atom_sites_solution_hydrogens geom
_atom_sites_solution_primary direct
_atom_sites_solution_secondary difmap
_audit_creation_method SHELXL-97
_cell_angle_alpha 90.00
_cell_angle_beta 122.193(2)
_cell_angle_gamma 90.00
_cell_formula_units_Z 4
_cell_length_a 22.0389(10)
_cell_length_b 7.4488(3)
_cell_length_c 18.3838(6)
_cell_measurement_temperature 200(2)
_cell_volume 2553.96(18)
_computing_structure_refinement 'SHELXL-97 (Sheldrick, 1997)'
_computing_structure_solution 'SHELXS-97 (Sheldrick, 1990)'
_diffrn_ambient_temperature 200(2)
_diffrn_measured_fraction_theta_full 0.996
_diffrn_measured_fraction_theta_max 0.996
_diffrn_radiation_monochromator graphite
_diffrn_radiation_source 'fine-focus sealed tube'
_diffrn_radiation_type MoK\a
_diffrn_radiation_wavelength 0.71073
_diffrn_reflns_av_R_equivalents 0.0386
_diffrn_reflns_av_sigmaI/netI 0.0465
_diffrn_reflns_limit_h_max 30
_diffrn_reflns_limit_h_min -30
_diffrn_reflns_limit_k_max 10
_diffrn_reflns_limit_k_min -10
_diffrn_reflns_limit_l_max 25
_diffrn_reflns_limit_l_min -25
_diffrn_reflns_number 6913
_diffrn_reflns_theta_full 30.03
_diffrn_reflns_theta_max 30.03
_diffrn_reflns_theta_min 2.62
_exptl_absorpt_coefficient_mu 11.619
_exptl_absorpt_correction_T_max 0.2746
_exptl_absorpt_correction_T_min 0.1062
_exptl_crystal_density_diffrn 2.159
_exptl_crystal_density_method 'not measured'
_exptl_crystal_F_000 1544
_exptl_crystal_size_max 0.35
_exptl_crystal_size_mid 0.20
_exptl_crystal_size_min 0.15
_refine_diff_density_max 1.883
_refine_diff_density_min -2.469
_refine_diff_density_rms 0.229
_refine_ls_extinction_coef 0.00135(9)
_refine_ls_extinction_expression Fc^*^=kFc[1+0.001xFc^2^\l^3^/sin(2\q)]^-1/4^
_refine_ls_extinction_method SHELXL
_refine_ls_goodness_of_fit_ref 0.958
_refine_ls_hydrogen_treatment mixed
_refine_ls_matrix_type full
_refine_ls_number_parameters 187
_refine_ls_number_reflns 3723
_refine_ls_number_restraints 0
_refine_ls_restrained_S_all 0.958
_refine_ls_R_factor_all 0.0465
_refine_ls_R_factor_gt 0.0364
_refine_ls_shift/su_max 0.028
_refine_ls_shift/su_mean 0.004
_refine_ls_structure_factor_coef Fsqd
_refine_ls_weighting_details 'calc w=1/[\s^2^(Fo^2^)+(0.0616P)^2^+0.0000P] where P=(Fo^2^+2Fc^2^)/3'
_refine_ls_weighting_scheme calc
_refine_ls_wR_factor_gt 0.0883
_refine_ls_wR_factor_ref 0.0929
_reflns_number_gt 3048
_reflns_number_total 3723
_reflns_threshold_expression >2sigma(I)
_cod_data_source_file b103020p.txt
_cod_data_source_block 00103m8
_cod_database_code 7114986

loop_
_symmetry_equiv_pos_as_xyz
'x, y, z'
'-x, y, -z+1/2'
'x+1/2, y+1/2, z'
'-x+1/2, y+1/2, -z+1/2'
'-x, -y, -z'
'x, -y, z-1/2'
'-x+1/2, -y+1/2, -z'
'x+1/2, -y+1/2, z-1/2'

loop_
_atom_site_label
_atom_site_type_symbol
_atom_site_fract_x
_atom_site_fract_y
_atom_site_fract_z
_atom_site_U_iso_or_equiv
_atom_site_adp_type
_atom_site_occupancy
_atom_site_symmetry_multiplicity
_atom_site_calc_flag
_atom_site_refinement_flags
Au1 Au 0.000472(10) 0.85509(2) 0.156071(11) 0.02712(10) Uani 1 1 d .
P1 P -0.05835(6) 0.60459(15) 0.15648(7) 0.0217(2) Uani 1 1 d .
C1 C 0.0537(3) 1.0770(7) 0.1593(4) 0.0363(11) Uani 1 1 d .
C3 C 0.0000 0.4635(8) 0.2500 0.0216(12) Uani 1 2 d S
H3 H 0.025(3) 0.382(6) 0.233(3) 0.023(13) Uiso 1 1 d .
C101 C -0.1363(3) 0.6602(6) 0.1615(3) 0.0229(9) Uani 1 1 d .
C102 C -0.1628(3) 0.5518(7) 0.1992(3) 0.0312(10) Uani 1 1 d .
H102 H -0.134(3) 0.451(8) 0.232(3) 0.040(16) Uiso 1 1 d .
C103 C -0.2248(3) 0.6003(8) 0.1963(4) 0.0384(12) Uani 1 1 d .
H103 H -0.238(3) 0.538(8) 0.231(3) 0.036(15) Uiso 1 1 d .
C104 C -0.2609(3) 0.7537(9) 0.1556(3) 0.0385(12) Uani 1 1 d .
H104 H -0.305(3) 0.786(8) 0.155(3) 0.035(14) Uiso 1 1 d .
C105 C -0.2348(4) 0.8642(8) 0.1177(5) 0.0492(16) Uani 1 1 d .
H105 H -0.2597 0.9710 0.0892 0.059 Uiso 1 1 calc R
C106 C -0.1724(3) 0.8179(8) 0.1217(4) 0.0423(13) Uani 1 1 d .
H106 H -0.155(4) 0.890(8) 0.091(4) 0.045(18) Uiso 1 1 d .
C107 C -0.0905(2) 0.4584(6) 0.0655(3) 0.0243(9) Uani 1 1 d .
C108 C -0.1259(3) 0.2979(8) 0.0582(3) 0.0401(13) Uani 1 1 d .
H108 H -0.133(4) 0.255(10) 0.101(4) 0.053(19) Uiso 1 1 d .
C109 C -0.1484(4) 0.1862(8) -0.0114(4) 0.0490(16) Uani 1 1 d .
H109 H -0.1725 0.0773 -0.0158 0.059 Uiso 1 1 calc R
C110 C -0.1356(3) 0.2332(9) -0.0747(4) 0.0422(14) Uani 1 1 d .
H110 H -0.146(4) 0.172(7) -0.111(4) 0.031(17) Uiso 1 1 d .
C111 C -0.1012(3) 0.3905(9) -0.0693(4) 0.0393(13) Uani 1 1 d .
H111 H -0.098(4) 0.441(10) -0.105(4) 0.06(2) Uiso 1 1 d .
C112 C -0.0790(3) 0.5036(8) 0.0000(3) 0.0303(11) Uani 1 1 d .
H112 H -0.061(3) 0.574(7) 0.007(3) 0.011(13) Uiso 1 1 d .
N1 N 0.0839(3) 1.2042(7) 0.1629(4) 0.0520(14) Uani 1 1 d .

loop_
_atom_site_aniso_label
_atom_site_aniso_U_11
_atom_site_aniso_U_22
_atom_site_aniso_U_33
_atom_site_aniso_U_23
_atom_site_aniso_U_13
_atom_site_aniso_U_12
Au1 0.02706(13) 0.01951(12) 0.03739(14) -0.00089(6) 0.01891(10) -0.00321(6)
P1 0.0201(5) 0.0181(5) 0.0249(5) 0.0006(4) 0.0106(4) -0.0006(4)
C1 0.041(3) 0.022(2) 0.060(3) -0.006(2) 0.036(3) -0.008(2)
C3 0.021(3) 0.018(3) 0.019(3) 0.000 0.006(2) 0.000
C101 0.021(2) 0.024(2) 0.0219(19) 0.0014(16) 0.0099(17) -0.0002(17)
C102 0.026(2) 0.029(2) 0.039(2) 0.007(2) 0.018(2) 0.000(2)
C103 0.031(3) 0.045(3) 0.045(3) 0.003(3) 0.024(2) -0.003(2)
C104 0.024(2) 0.048(3) 0.043(3) -0.005(2) 0.018(2) 0.002(2)
C105 0.038(3) 0.046(4) 0.069(4) 0.023(3) 0.032(3) 0.024(3)
C106 0.036(3) 0.039(3) 0.062(4) 0.020(3) 0.033(3) 0.013(3)
C107 0.019(2) 0.021(2) 0.026(2) -0.0021(16) 0.0081(17) 0.0001(17)
C108 0.056(4) 0.030(3) 0.028(2) -0.002(2) 0.018(2) -0.010(3)
C109 0.066(5) 0.027(3) 0.042(3) -0.006(2) 0.020(3) -0.009(3)
C110 0.044(3) 0.040(3) 0.033(3) -0.012(2) 0.014(2) 0.004(3)
C111 0.026(3) 0.058(4) 0.033(3) -0.004(3) 0.016(2) 0.003(3)
C112 0.019(2) 0.036(3) 0.034(3) -0.001(2) 0.013(2) -0.003(2)
N1 0.067(4) 0.031(2) 0.081(4) -0.016(3) 0.054(3) -0.014(3)

loop_
_atom_type_symbol
_atom_type_description
_atom_type_scat_dispersion_real
_atom_type_scat_dispersion_imag
_atom_type_scat_source
C C 0.0033 0.0016 'International Tables Vol C Tables 4.2.6.8 and 6.1.1.4'
H H 0.0000 0.0000 'International Tables Vol C Tables 4.2.6.8 and 6.1.1.4'
N N 0.0061 0.0033 'International Tables Vol C Tables 4.2.6.8 and 6.1.1.4'
P P 0.1023 0.0942 'International Tables Vol C Tables 4.2.6.8 and 6.1.1.4'
Au Au -2.0133 8.8022 'International Tables Vol C Tables 4.2.6.8 and 6.1.1.4'

loop_
_geom_angle_atom_site_label_1
_geom_angle_atom_site_label_2
_geom_angle_atom_site_label_3
_geom_angle
_geom_angle_site_symmetry_1
C1 Au1 P1 178.40(16) .
C107 P1 C101 105.7(2) .
C107 P1 C3 104.9(2) .
C101 P1 C3 107.05(15) .
C107 P1 Au1 115.94(16) .
C101 P1 Au1 111.66(15) .
C3 P1 Au1 110.94(14) .
N1 C1 Au1 178.3(5) .
P1 C3 P1 110.0(3) 2
C102 C101 C106 118.8(5) .
C102 C101 P1 123.8(4) .
C106 C101 P1 117.3(4) .
C101 C102 C103 120.0(5) .
C104 C103 C102 120.9(5) .
C103 C104 C105 119.8(5) .
C106 C105 C104 119.5(5) .
C105 C106 C101 121.0(5) .
C108 C107 C112 118.2(4) .
C108 C107 P1 122.2(4) .
C112 C107 P1 119.6(4) .
C109 C108 C107 120.9(5) .
C108 C109 C110 119.8(6) .
C111 C110 C109 120.6(5) .
C110 C111 C112 119.9(6) .
C111 C112 C107 120.7(6) .

loop_
_geom_bond_atom_site_label_1
_geom_bond_atom_site_label_2
_geom_bond_distance
_geom_bond_site_symmetry_2
Au1 C1 2.010(5) .
Au1 P1 2.2743(12) .
P1 C107 1.795(5) .
P1 C101 1.817(5) .
P1 C3 1.833(4) .
C1 N1 1.139(7) .
C3 P1 1.833(4) 2
C101 C102 1.380(6) .
C101 C106 1.389(7) .
C102 C103 1.387(7) .
C103 C104 1.365(8) .
C104 C105 1.385(8) .
C105 C106 1.381(8) .
C107 C108 1.395(8) .
C107 C112 1.398(7) .
C108 C109 1.378(8) .
C109 C110 1.380(9) .
C110 C111 1.371(9) .
C111 C112 1.381(8) .
